data_7240318
loop_
_publ_author_name
'Scowen, Ian J.'
'Alomar, Taghrid Saad'
'Munshi, Tasnim'
'Seaton, Colin Cormack'

_publ_section_title
;
 Invitation to Submit: The Cambridge Structural Database Structural
 Similarity in Chiral-Achiral Multi-Component Crystals
;
_journal_name_full CrystEngComm
_journal_paper_doi 10.1039/D0CE00301H
_journal_year 2020
_chemical_formula_sum 'C10 H12 N2 O6'
_chemical_formula_weight 256.21
_chemical_name_common
;
(DL)-malic acid nicotinamide
;
_chemical_name_systematic
; 
 (R, S)-2-hydroxysuccinic acid nicotinamide 
;
_space_group_IT_number 29
_space_group_name_Hall 'P 2c -2ac'
_space_group_name_H-M_alt 'P c a 21'
_symmetry_cell_setting orthorhombic
_symmetry_space_group_name_H-M 'P c a 21'
_atom_sites_solution_hydrogens geom
_atom_sites_solution_primary direct
_atom_sites_solution_secondary difmap
_audit_creation_method SHELXL-97
_audit_update_record
;
2020-02-28 deposited with the CCDC.	2020-04-15 downloaded from the CCDC.
;
_cell_angle_alpha 90.00
_cell_angle_beta 90.00
_cell_angle_gamma 90.00
_cell_formula_units_Z 8
_cell_length_a 18.629(3)
_cell_length_b 5.2842(8)
_cell_length_c 22.841(4)
_cell_measurement_reflns_used 4167
_cell_measurement_temperature 173(2)
_cell_measurement_theta_max 22.51
_cell_measurement_theta_min 2.36
_cell_volume 2248.5(6)
_computing_cell_refinement 'Bruker SAINT'
_computing_data_collection 'Bruker APEX2'
_computing_data_reduction 'Bruker SAINT'
_computing_molecular_graphics 'Bruker SHELXTL'
_computing_publication_material 'Bruker SHELXTL'
_computing_structure_refinement 'SHELXL-97 (Sheldrick, 2008)'
_computing_structure_solution 'SHELXS-97 (Sheldrick, 2008)'
_diffrn_ambient_temperature 173(2)
_diffrn_measured_fraction_theta_full 0.864
_diffrn_measured_fraction_theta_max 0.864
_diffrn_measurement_device_type 'Bruker APEX-II CCD'
_diffrn_measurement_method '\f and \w scans'
_diffrn_radiation_monochromator graphite
_diffrn_radiation_source 'fine-focus sealed tube'
_diffrn_radiation_type MoK\a
_diffrn_radiation_wavelength 0.71073
_diffrn_reflns_av_R_equivalents 0.0537
_diffrn_reflns_av_sigmaI/netI 0.0491
_diffrn_reflns_limit_h_max 21
_diffrn_reflns_limit_h_min -18
_diffrn_reflns_limit_k_max 5
_diffrn_reflns_limit_k_min -5
_diffrn_reflns_limit_l_max 23
_diffrn_reflns_limit_l_min -25
_diffrn_reflns_number 16447
_diffrn_reflns_theta_full 24.66
_diffrn_reflns_theta_max 24.66
_diffrn_reflns_theta_min 2.19
_exptl_absorpt_coefficient_mu 0.127
_exptl_absorpt_correction_T_max 0.7451
_exptl_absorpt_correction_T_min 0.6677
_exptl_absorpt_correction_type multi-scan
_exptl_absorpt_process_details 'SADABS - Bruker AXS, Madison WI'
_exptl_crystal_colour colourless
_exptl_crystal_density_diffrn 1.514
_exptl_crystal_density_meas ?
_exptl_crystal_density_method 'not measured'
_exptl_crystal_description needle
_exptl_crystal_F_000 1072
_exptl_crystal_size_max 0.204
_exptl_crystal_size_mid 0.110
_exptl_crystal_size_min 0.078
_refine_diff_density_max 0.263
_refine_diff_density_min -0.284
_refine_diff_density_rms 0.059
_refine_ls_abs_structure_details 'Flack H D (1983), Acta Cryst. A39, 876-881'
_refine_ls_abs_structure_Flack -1.2(17)
_refine_ls_extinction_method none
_refine_ls_goodness_of_fit_ref 1.080
_refine_ls_hydrogen_treatment mixed
_refine_ls_matrix_type full
_refine_ls_number_parameters 335
_refine_ls_number_reflns 3047
_refine_ls_number_restraints 1
_refine_ls_restrained_S_all 1.080
_refine_ls_R_factor_all 0.0631
_refine_ls_R_factor_gt 0.0477
_refine_ls_shift/su_max 0.009
_refine_ls_shift/su_mean 0.001
_refine_ls_structure_factor_coef Fsqd
_refine_ls_weighting_details 'calc w=1/[\s^2^(Fo^2^)+(0.0638P)^2^+1.3125P] where P=(Fo^2^+2Fc^2^)/3'
_refine_ls_weighting_scheme calc
_refine_ls_wR_factor_gt 0.1130
_refine_ls_wR_factor_ref 0.1197
_reflns_number_gt 2538
_reflns_number_total 3047
_reflns_threshold_expression >2sigma(I)
_cod_data_source_file d0ce00301h2.cif
_cod_data_source_block tai_17_3b_t
_cod_depositor_comments
;
The following automatic conversions were performed:

data item '_symmetry_cell_setting' value 'Orthorhombic' was changed
to 'orthorhombic' in accordance with the
/home/data/users/saulius/crontab/automatic-downloads/rss-feeds/RSC/lib/dictionaries/cif_core.dic
dictionary named 'cif_core.dic' version 2.4.2 last updated on
2011-04-26.

data item '_exptl_crystal_density_meas' value 'not measured' was
changed to '?' -- the value is perceived as not measured.

Automatic conversion script
Id: cif_fix_values 7556 2019-12-06 15:28:31Z antanas 

2024-12-16
Z value and formula fixed to values more according to usual
chemical conventions.                 miguel
;
_cod_original_formula_sum 'C20 H24 N4 O12'
_cod_original_formula_weight 512.43
_cod_original_formula_units_Z 4
_cod_original_sg_symbol_H-M Pca2(1)
_cod_database_code 7240318

loop_
_symmetry_equiv_pos_as_xyz
'x, y, z'
'-x, -y, z+1/2'
'x+1/2, -y, z'
'-x+1/2, y, z+1/2'

loop_
_atom_site_label
_atom_site_type_symbol
_atom_site_fract_x
_atom_site_fract_y
_atom_site_fract_z
_atom_site_U_iso_or_equiv
_atom_site_adp_type
_atom_site_occupancy
_atom_site_symmetry_multiplicity
_atom_site_calc_flag
_atom_site_refinement_flags
_atom_site_disorder_assembly
_atom_site_disorder_group
N1A N 0.5074(2) 1.0130(7) 0.16534(19) 0.0249(10) Uani 1 1 d . . .
N2A N 0.5858(2) 0.4130(7) 0.06101(17) 0.0248(10) Uani 1 1 d . . .
O1A O 0.66443(17) 0.3191(6) 0.13339(14) 0.0263(8) Uani 1 1 d . . .
C1A C 0.5816(2) 0.6483(9) 0.1526(2) 0.0154(11) Uani 1 1 d . . .
C2A C 0.5953(3) 0.6464(9) 0.2121(2) 0.0240(12) Uani 1 1 d . . .
H2A H 0.6258 0.5204 0.2283 0.029 Uiso 1 1 calc R . .
C3A C 0.5649(2) 0.8269(9) 0.2479(2) 0.0270(12) Uani 1 1 d . . .
H3A H 0.5737 0.8272 0.2889 0.032 Uiso 1 1 calc R . .
C4A C 0.5211(3) 1.0079(9) 0.2224(2) 0.0267(12) Uani 1 1 d . . .
H4A H 0.4999 1.1333 0.2467 0.032 Uiso 1 1 calc R . .
C6A C 0.5366(2) 0.8345(9) 0.1309(2) 0.0205(11) Uani 1 1 d . . .
H6A H 0.5260 0.8362 0.0902 0.025 Uiso 1 1 calc R . .
C7A C 0.6137(3) 0.4479(9) 0.11418(19) 0.0190(11) Uani 1 1 d . . .
O1B O 0.60576(17) 0.3284(6) 0.82181(14) 0.0261(8) Uani 1 1 d . . .
N1B N 0.7637(2) 1.0239(7) 0.79436(17) 0.0211(9) Uani 1 1 d . . .
C1B C 0.6874(2) 0.6620(9) 0.8052(2) 0.0214(11) Uani 1 1 d . . .
C2B C 0.6646(3) 0.6907(9) 0.7478(2) 0.0270(12) Uani 1 1 d . . .
H2B H 0.6302 0.5777 0.7318 0.032 Uiso 1 1 calc R . .
C3B C 0.6921(3) 0.8833(10) 0.7144(2) 0.0340(14) Uani 1 1 d . . .
H3B H 0.6775 0.9043 0.6748 0.041 Uiso 1 1 calc R . .
C4B C 0.7418(3) 1.0470(10) 0.7395(2) 0.0286(13) Uani 1 1 d . . .
H4B H 0.7607 1.1807 0.7163 0.034 Uiso 1 1 calc R . .
C6B C 0.7379(3) 0.8351(9) 0.8267(2) 0.0252(12) Uani 1 1 d . . .
H6B H 0.7544 0.8170 0.8658 0.030 Uiso 1 1 calc R . .
C7B C 0.6573(3) 0.4521(9) 0.8423(2) 0.0223(11) Uani 1 1 d . . .
O12C O 0.55867(18) 1.0832(6) 0.95395(15) 0.0296(8) Uani 1 1 d . . .
O2C O 0.47859(16) 0.6895(6) 0.99794(13) 0.0230(8) Uani 1 1 d . . .
O42C O 0.38436(16) 0.9355(7) 0.90544(14) 0.0270(8) Uani 1 1 d . . .
N2B N 0.6862(2) 0.4094(7) 0.89411(17) 0.0247(10) Uani 1 1 d . . .
O11C O 0.54969(18) 0.9256(6) 0.86322(13) 0.0247(8) Uani 1 1 d . . .
O41C O 0.35636(17) 0.6512(6) 0.83608(15) 0.0251(8) Uani 1 1 d . . .
C1C C 0.5405(2) 0.9178(9) 0.9205(2) 0.0198(11) Uani 1 1 d . . .
C2C C 0.5070(2) 0.6704(9) 0.94055(19) 0.0184(11) Uani 1 1 d . . .
H2C H 0.5476 0.5473 0.9434 0.022 Uiso 1 1 calc R . .
C3C C 0.4547(3) 0.5555(8) 0.89716(19) 0.0192(11) Uani 1 1 d . . .
H3C1 H 0.4812 0.5057 0.8614 0.023 Uiso 1 1 calc R . .
H3C2 H 0.4336 0.4005 0.9144 0.023 Uiso 1 1 calc R . .
C4C C 0.3954(2) 0.7344(9) 0.8808(2) 0.0172(11) Uani 1 1 d . . .
O2D O 0.29875(16) 0.3245(5) -0.04230(13) 0.0226(8) Uani 1 1 d . . .
O11D O 0.22083(17) 0.0869(6) 0.08951(14) 0.0264(8) Uani 1 1 d . . .
O12D O 0.21828(19) -0.0736(6) -0.00077(15) 0.0323(9) Uani 1 1 d . . .
O41D O 0.39152(18) 0.0746(7) 0.04857(15) 0.0287(9) Uani 1 1 d . . .
O42D O 0.42114(16) 0.3558(6) 0.11821(14) 0.0240(8) Uani 1 1 d . . .
C1D C 0.2346(2) 0.0948(9) 0.0323(2) 0.0187(11) Uani 1 1 d . . .
C2D C 0.2688(2) 0.3422(9) 0.01518(19) 0.0188(11) Uani 1 1 d . . .
H2D H 0.2287 0.4673 0.0123 0.023 Uiso 1 1 calc R . .
C3D C 0.3213(2) 0.4514(8) 0.0590(2) 0.0176(11) Uani 1 1 d . . .
H3D1 H 0.3418 0.6092 0.0428 0.021 Uiso 1 1 calc R . .
H3D2 H 0.2949 0.4960 0.0952 0.021 Uiso 1 1 calc R . .
C4D C 0.3811(2) 0.2753(9) 0.0743(2) 0.0181(11) Uani 1 1 d . . .
H2AN H 0.5466 0.4994 0.0460 0.12(3) Uiso 1 1 d . . .
H3AN H 0.6019 0.2892 0.0325 0.023(12) Uiso 1 1 d . . .
H2BN H 0.6756 0.2680 0.9182 0.036(14) Uiso 1 1 d . . .
H3BN H 0.7268 0.4992 0.9106 0.034(14) Uiso 1 1 d . . .
H11C H 0.5766 1.0893 0.8503 0.046(16) Uiso 1 1 d . . .
H41C H 0.3237 0.7966 0.8206 0.054(17) Uiso 1 1 d . . .
H2CO H 0.4416 0.8294 1.0013 0.10(3) Uiso 1 1 d . . .
H2DO H 0.3278 0.1562 -0.0380 0.055(17) Uiso 1 1 d . . .
H11D H 0.2095 -0.0815 0.1051 0.12(3) Uiso 1 1 d . . .
H42D H 0.4670 0.2055 0.1365 0.10(3) Uiso 1 1 d . . .

loop_
_atom_site_aniso_label
_atom_site_aniso_U_11
_atom_site_aniso_U_22
_atom_site_aniso_U_33
_atom_site_aniso_U_23
_atom_site_aniso_U_13
_atom_site_aniso_U_12
N1A 0.022(2) 0.026(3) 0.027(3) -0.002(2) -0.0007(18) 0.001(2)
N2A 0.028(3) 0.025(2) 0.021(3) -0.005(2) 0.000(2) 0.001(2)
O1A 0.0238(18) 0.0245(19) 0.030(2) -0.0014(16) -0.0025(16) 0.0090(17)
C1A 0.013(2) 0.011(3) 0.022(3) -0.001(2) 0.000(2) 0.002(2)
C2A 0.022(3) 0.020(3) 0.030(3) 0.001(2) 0.000(2) 0.000(2)
C3A 0.031(3) 0.033(3) 0.017(3) 0.001(2) 0.000(2) -0.001(3)
C4A 0.033(3) 0.022(3) 0.026(3) -0.003(2) 0.002(2) -0.004(3)
C6A 0.018(3) 0.025(3) 0.018(3) -0.005(2) -0.003(2) 0.002(2)
C7A 0.023(3) 0.020(3) 0.014(3) 0.004(2) 0.001(2) -0.001(2)
O1B 0.0210(18) 0.0246(19) 0.033(2) 0.0017(16) -0.0040(16) -0.0136(17)
N1B 0.022(2) 0.019(2) 0.022(2) 0.0023(18) -0.0005(18) -0.005(2)
C1B 0.022(3) 0.018(3) 0.024(3) -0.004(2) -0.001(2) -0.002(2)
C2B 0.023(3) 0.031(3) 0.028(3) -0.004(2) -0.006(2) -0.008(2)
C3B 0.035(3) 0.045(4) 0.022(3) 0.007(3) -0.003(2) -0.021(3)
C4B 0.028(3) 0.029(3) 0.029(3) 0.001(2) 0.006(2) -0.016(3)
C6B 0.030(3) 0.021(3) 0.024(3) 0.002(2) 0.001(2) -0.001(3)
C7B 0.026(3) 0.011(3) 0.029(3) -0.002(2) 0.007(2) 0.001(2)
O12C 0.037(2) 0.0193(19) 0.033(2) -0.0063(17) -0.0081(18) -0.0018(16)
O2C 0.0264(18) 0.026(2) 0.0162(18) 0.0032(15) 0.0014(15) 0.0068(16)
O42C 0.0249(19) 0.022(2) 0.034(2) -0.0077(18) -0.0061(16) 0.0052(16)
N2B 0.029(2) 0.025(2) 0.020(3) 0.0057(19) -0.004(2) -0.0052(19)
O11C 0.029(2) 0.0198(19) 0.025(2) -0.0013(15) 0.0061(15) -0.0095(15)
O41C 0.0278(19) 0.0197(19) 0.0279(19) -0.0051(15) -0.0074(16) 0.0093(16)
C1C 0.012(3) 0.016(3) 0.032(3) -0.001(2) -0.005(2) 0.005(2)
C2C 0.013(2) 0.015(3) 0.027(3) -0.002(2) -0.003(2) 0.002(2)
C3C 0.026(3) 0.009(2) 0.023(3) 0.005(2) 0.003(2) -0.003(2)
C4C 0.014(2) 0.019(3) 0.018(3) 0.000(2) 0.002(2) -0.007(2)
O2D 0.0284(18) 0.0173(19) 0.022(2) 0.0026(15) 0.0019(15) 0.0018(15)
O11D 0.0295(19) 0.021(2) 0.029(2) 0.0015(16) 0.0033(16) -0.0072(16)
O12D 0.046(2) 0.021(2) 0.029(2) -0.0015(18) -0.0054(19) -0.0078(17)
O41D 0.030(2) 0.023(2) 0.033(2) -0.0056(17) -0.0064(15) 0.0111(17)
O42D 0.0236(18) 0.0237(19) 0.025(2) -0.0021(15) -0.0044(16) 0.0010(16)
C1D 0.020(3) 0.015(3) 0.021(3) 0.000(2) -0.004(2) 0.009(2)
C2D 0.022(3) 0.013(3) 0.021(3) 0.002(2) 0.003(2) 0.004(2)
C3D 0.013(2) 0.012(2) 0.028(3) -0.003(2) 0.000(2) -0.001(2)
C4D 0.024(3) 0.012(3) 0.018(3) 0.000(2) 0.004(2) -0.001(2)

loop_
_atom_type_symbol
_atom_type_description
_atom_type_scat_dispersion_real
_atom_type_scat_dispersion_imag
_atom_type_scat_source
C C 0.0033 0.0016 'International Tables Vol C Tables 4.2.6.8 and 6.1.1.4'
H H 0.0000 0.0000 'International Tables Vol C Tables 4.2.6.8 and 6.1.1.4'
N N 0.0061 0.0033 'International Tables Vol C Tables 4.2.6.8 and 6.1.1.4'
O O 0.0106 0.0060 'International Tables Vol C Tables 4.2.6.8 and 6.1.1.4'

loop_
_geom_angle_atom_site_label_1
_geom_angle_atom_site_label_2
_geom_angle_atom_site_label_3
_geom_angle
_geom_angle_site_symmetry_1
_geom_angle_site_symmetry_3
_geom_angle_publ_flag
C4A N1A C6A 118.9(4) . . ?
C7A N2A H2AN 125.1(4) . . ?
C7A N2A H3AN 125.7(4) . . ?
H2AN N2A H3AN 109.1(4) . . ?
C2A C1A C6A 118.0(4) . . ?
C2A C1A C7A 119.7(4) . . ?
C6A C1A C7A 122.3(4) . . ?
C1A C2A C3A 120.2(5) . . ?
C1A C2A H2A 119.9 . . ?
C3A C2A H2A 119.9 . . ?
C2A C3A C4A 118.0(5) . . ?
C2A C3A H3A 121.0 . . ?
C4A C3A H3A 121.0 . . ?
N1A C4A C3A 122.6(5) . . ?
N1A C4A H4A 118.7 . . ?
C3A C4A H4A 118.7 . . ?
N1A C6A C1A 122.3(4) . . ?
N1A C6A H6A 118.9 . . ?
C1A C6A H6A 118.9 . . ?
O1A C7A N2A 122.8(4) . . ?
O1A C7A C1A 118.9(4) . . ?
N2A C7A C1A 118.4(4) . . ?
C4B N1B C6B 118.9(4) . . ?
C6B C1B C2B 117.7(5) . . ?
C6B C1B C7B 122.5(4) . . ?
C2B C1B C7B 119.8(4) . . ?
C3B C2B C1B 119.6(5) . . ?
C3B C2B H2B 120.2 . . ?
C1B C2B H2B 120.2 . . ?
C2B C3B C4B 118.7(5) . . ?
C2B C3B H3B 120.6 . . ?
C4B C3B H3B 120.6 . . ?
N1B C4B C3B 122.6(5) . . ?
N1B C4B H4B 118.7 . . ?
C3B C4B H4B 118.7 . . ?
N1B C6B C1B 122.6(5) . . ?
N1B C6B H6B 118.7 . . ?
C1B C6B H6B 118.7 . . ?
O1B C7B N2B 124.0(4) . . ?
O1B C7B C1B 117.5(5) . . ?
N2B C7B C1B 118.5(4) . . ?
C2C O2C H2CO 112.1(3) . . ?
C7B N2B H2BN 124.7(4) . . ?
C7B N2B H3BN 125.7(4) . . ?
H2BN N2B H3BN 108.9(4) . . ?
C1C O11C H11C 111.6(3) . . ?
C4C O41C H41C 109.7(3) . . ?
O12C C1C O11C 124.5(5) . . ?
O12C C1C C2C 123.2(5) . . ?
O11C C1C C2C 112.2(4) . . ?
O2C C2C C1C 111.8(4) . . ?
O2C C2C C3C 113.2(4) . . ?
C1C C2C C3C 114.3(4) . . ?
O2C C2C H2C 105.5 . . ?
C1C C2C H2C 105.5 . . ?
C3C C2C H2C 105.5 . . ?
C4C C3C C2C 112.5(4) . . ?
C4C C3C H3C1 109.1 . . ?
C2C C3C H3C1 109.1 . . ?
C4C C3C H3C2 109.1 . . ?
C2C C3C H3C2 109.1 . . ?
H3C1 C3C H3C2 107.8 . . ?
O42C C4C O41C 123.4(4) . . ?
O42C C4C C3C 123.9(4) . . ?
O41C C4C C3C 112.7(4) . . ?
C2D O2D H2DO 99.9(3) . . ?
C1D O11D H11D 115.2(4) . . ?
C4D O42D H42D 116.0(3) . . ?
O12D C1D O11D 122.9(4) . . ?
O12D C1D C2D 125.8(4) . . ?
O11D C1D C2D 111.3(4) . . ?
O2D C2D C1D 110.3(4) . . ?
O2D C2D C3D 112.4(4) . . ?
C1D C2D C3D 115.6(4) . . ?
O2D C2D H2D 105.9 . . ?
C1D C2D H2D 105.9 . . ?
C3D C2D H2D 105.9 . . ?
C4D C3D C2D 113.6(4) . . ?
C4D C3D H3D1 108.9 . . ?
C2D C3D H3D1 108.9 . . ?
C4D C3D H3D2 108.9 . . ?
C2D C3D H3D2 108.9 . . ?
H3D1 C3D H3D2 107.7 . . ?
O41D C4D O42D 123.6(4) . . ?
O41D C4D C3D 122.9(4) . . ?
O42D C4D C3D 113.5(4) . . ?

loop_
_geom_bond_atom_site_label_1
_geom_bond_atom_site_label_2
_geom_bond_distance
_geom_bond_site_symmetry_2
_geom_bond_publ_flag
N1A C4A 1.329(7) . ?
N1A C6A 1.343(6) . ?
N2A C7A 1.334(6) . ?
N2A H2AN 0.927(4) . ?
N2A H3AN 0.970(4) . ?
O1A C7A 1.245(6) . ?
C1A C2A 1.383(7) . ?
C1A C6A 1.384(7) . ?
C1A C7A 1.500(7) . ?
C2A C3A 1.378(7) . ?
C2A H2A 0.9500 . ?
C3A C4A 1.386(7) . ?
C3A H3A 0.9500 . ?
C4A H4A 0.9500 . ?
C6A H6A 0.9500 . ?
O1B C7B 1.251(6) . ?
N1B C4B 1.324(7) . ?
N1B C6B 1.331(6) . ?
C1B C6B 1.400(7) . ?
C1B C2B 1.387(7) . ?
C1B C7B 1.503(7) . ?
C2B C3B 1.372(7) . ?
C2B H2B 0.9500 . ?
C3B C4B 1.391(7) . ?
C3B H3B 0.9500 . ?
C4B H4B 0.9500 . ?
C6B H6B 0.9500 . ?
C7B N2B 1.321(6) . ?
O12C C1C 1.208(5) . ?
O2C C2C 1.417(5) . ?
O2C H2CO 1.014(3) . ?
O42C C4C 1.220(6) . ?
N2B H2BN 0.949(4) . ?
N2B H3BN 0.969(4) . ?
O11C C1C 1.321(6) . ?
O11C H11C 1.042(3) . ?
O41C C4C 1.329(6) . ?
O41C H41C 1.042(3) . ?
C1C C2C 1.520(7) . ?
C2C C3C 1.516(6) . ?
C2C H2C 1.0000 . ?
C3C C4C 1.502(7) . ?
C3C H3C1 0.9900 . ?
C3C H3C2 0.9900 . ?
O2D C2D 1.430(5) . ?
O2D H2DO 1.046(3) . ?
O11D C1D 1.333(6) . ?
O11D H11D 0.982(3) . ?
O12D C1D 1.206(5) . ?
O41D C4D 1.228(5) . ?
O42D C4D 1.319(6) . ?
O42D H42D 1.239(3) . ?
C1D C2D 1.506(7) . ?
C2D C3D 1.514(6) . ?
C2D H2D 1.0000 . ?
C3D C4D 1.494(6) . ?
C3D H3D1 0.9900 . ?
C3D H3D2 0.9900 . ?
